data_7024244
loop_
_publ_author_name
'Bowen, Lucy E.'
'Charernsuk, Manutsavin'
'Hey, Thomas W.'
'McMullin, Claire L.'
'Orpen, A. Guy'
'Wass, Duncan F.'

_publ_section_title
;
 Ligand effects in chromium diphosphine catalysed olefin co-trimerisation
 and diene trimerisation.
;
_journal_issue 2
_journal_name_full 'Dalton transactions (Cambridge, England : 2003)'
_journal_page_first 560
_journal_page_last 567
_journal_paper_doi 10.1039/b913302j
_journal_volume 39
_journal_year 2010
_chemical_formula_moiety 'C31 H27 Cr N O4 P2, 0.5(C H3 O)'
_chemical_formula_sum 'C31.5 H28.5 Cr N O4.5 P2'
_chemical_formula_weight 607.02
_chemical_name_systematic
;
?
;
_space_group_IT_number 14
_symmetry_cell_setting monoclinic
_symmetry_space_group_name_Hall '-P 2ybc'
_symmetry_space_group_name_H-M 'P 1 21/c 1'
_atom_sites_solution_hydrogens geom
_atom_sites_solution_primary direct
_atom_sites_solution_secondary difmap
_audit_creation_method SHELXL-97
_cell_angle_alpha 90.00
_cell_angle_beta 101.4160(10)
_cell_angle_gamma 90.00
_cell_formula_units_Z 8
_cell_length_a 9.9443(4)
_cell_length_b 15.8753(7)
_cell_length_c 38.8284(15)
_cell_measurement_reflns_used 57913
_cell_measurement_temperature 120(2)
_cell_measurement_theta_max 27.48
_cell_measurement_theta_min 2.91
_cell_volume 6008.5(4)
_computing_cell_refinement
;
DENZO (Otwinowski & Minor, 1997) & COLLECT (Hooft, R.W.W., 1998)'
Although determined using DirAx, the cell is refined in the HKL
package during data reduction
;
_computing_data_collection 'COLLECT (Hooft, R.W.W., 1998)'
_computing_data_reduction 'DENZO (Otwinowski & Minor, 1997) & COLLECT (Hooft, R.W.W., 1998)'
_computing_structure_refinement 'SHELXL-97 (Sheldrick, 1997)'
_computing_structure_solution 'SHELXS-97 (Sheldrick, 1990)'
_diffrn_ambient_temperature 120(2)
_diffrn_detector_area_resol_mean 9.091
_diffrn_measured_fraction_theta_full 0.891
_diffrn_measured_fraction_theta_max 0.891
_diffrn_measurement_device_type
;
Bruker-Nonius Roper CCD camera on \k-goniostat
;
_diffrn_measurement_method '\f & \w scans'
_diffrn_radiation_monochromator graphite
_diffrn_radiation_source 'Bruker-Nonius FR591 rotating anode'
_diffrn_radiation_type MoK\a
_diffrn_radiation_wavelength 0.71073
_diffrn_reflns_av_R_equivalents 0.0897
_diffrn_reflns_av_sigmaI/netI 0.0930
_diffrn_reflns_limit_h_max 12
_diffrn_reflns_limit_h_min -12
_diffrn_reflns_limit_k_max 20
_diffrn_reflns_limit_k_min -20
_diffrn_reflns_limit_l_max 50
_diffrn_reflns_limit_l_min -51
_diffrn_reflns_number 51936
_diffrn_reflns_theta_full 28.63
_diffrn_reflns_theta_max 28.63
_diffrn_reflns_theta_min 2.97
_exptl_absorpt_coefficient_mu 0.525
_exptl_absorpt_correction_T_max 0.872
_exptl_absorpt_correction_T_min 0.838
_exptl_absorpt_correction_type multi-scan
_exptl_absorpt_process_details 'SADABS 2007/2 (Sheldrick, G.M., 2007)'
_exptl_crystal_colour yellow
_exptl_crystal_density_diffrn 1.342
_exptl_crystal_density_method 'not measured'
_exptl_crystal_description block
_exptl_crystal_F_000 2516
_exptl_crystal_size_max 0.42
_exptl_crystal_size_mid 0.28
_exptl_crystal_size_min 0.26
_refine_diff_density_max 1.494
_refine_diff_density_min -1.139
_refine_diff_density_rms 0.107
_refine_ls_extinction_method none
_refine_ls_goodness_of_fit_ref 1.036
_refine_ls_hydrogen_treatment constr
_refine_ls_matrix_type full
_refine_ls_number_parameters 735
_refine_ls_number_reflns 13757
_refine_ls_number_restraints 2
_refine_ls_restrained_S_all 1.037
_refine_ls_R_factor_all 0.1147
_refine_ls_R_factor_gt 0.0694
_refine_ls_shift/su_max 0.004
_refine_ls_shift/su_mean 0.000
_refine_ls_structure_factor_coef Fsqd
_refine_ls_weighting_details 'calc w=1/[\s^2^(Fo^2^)+(0.0914P)^2^+7.9923P] where P=(Fo^2^+2Fc^2^)/3'
_refine_ls_weighting_scheme calc
_refine_ls_wR_factor_gt 0.1654
_refine_ls_wR_factor_ref 0.1882
_reflns_number_gt 9189
_reflns_number_total 13757
_reflns_threshold_expression >2sigma(I)
_cod_data_source_file b913302j.txt
_cod_data_source_block twh39
_cod_original_sg_symbol_H-M 'P 21/c'
_cod_database_code 7024244

loop_
_symmetry_equiv_pos_as_xyz
'x, y, z'
'-x, y+1/2, -z+1/2'
'-x, -y, -z'
'x, -y-1/2, z-1/2'

loop_
_atom_site_label
_atom_site_type_symbol
_atom_site_fract_x
_atom_site_fract_y
_atom_site_fract_z
_atom_site_U_iso_or_equiv
_atom_site_adp_type
_atom_site_occupancy
_atom_site_symmetry_multiplicity
_atom_site_calc_flag
_atom_site_refinement_flags
_atom_site_disorder_assembly
_atom_site_disorder_group
Cr1A Cr 1.04801(6) 0.68098(4) 0.820718(15) 0.01991(15) Uani 1 1 d . . .
P1A P 0.81000(10) 0.71182(6) 0.81241(2) 0.0198(2) Uani 1 1 d . . .
P2A P 0.91234(9) 0.57134(6) 0.79230(2) 0.0185(2) Uani 1 1 d . . .
O1A O 1.0879(3) 0.78839(19) 0.75877(8) 0.0374(7) Uani 1 1 d . . .
O2A O 1.1624(3) 0.82717(18) 0.86706(8) 0.0367(7) Uani 1 1 d . . .
O3A O 1.3121(3) 0.59611(19) 0.81359(9) 0.0423(8) Uani 1 1 d . . .
O4A O 1.0662(4) 0.5865(2) 0.88935(8) 0.0519(10) Uani 1 1 d . . .
N1A N 0.7610(3) 0.61223(19) 0.79882(8) 0.0207(7) Uani 1 1 d . . .
C1A C 0.6259(4) 0.5717(3) 0.79098(11) 0.0259(8) Uani 1 1 d . . .
H1 H 0.5800 0.5857 0.7669 0.039 Uiso 1 1 calc R . .
H2 H 0.5703 0.5918 0.8075 0.039 Uiso 1 1 calc R . .
H3 H 0.6371 0.5105 0.7933 0.039 Uiso 1 1 calc R . .
C2A C 0.7138(4) 0.7375(2) 0.84699(10) 0.0252(8) Uani 1 1 d . . .
C3A C 0.7916(5) 0.7355(3) 0.88122(11) 0.0360(10) Uani 1 1 d . . .
H3A H 0.8863 0.7219 0.8848 0.043 Uiso 1 1 calc R . .
C4A C 0.7334(6) 0.7531(3) 0.90993(13) 0.0484(13) Uani 1 1 d . . .
H4A H 0.7878 0.7514 0.9330 0.058 Uiso 1 1 calc R . .
C5A C 0.5956(6) 0.7733(3) 0.90489(14) 0.0526(15) Uani 1 1 d . . .
H5A H 0.5546 0.7850 0.9245 0.063 Uiso 1 1 calc R . .
C6A C 0.5174(5) 0.7763(3) 0.87118(14) 0.0420(12) Uani 1 1 d . . .
H6A H 0.4229 0.7901 0.8681 0.050 Uiso 1 1 calc R . .
C7A C 0.5733(4) 0.7596(3) 0.84126(12) 0.0312(9) Uani 1 1 d . . .
C8A C 0.4815(5) 0.7713(3) 0.80612(13) 0.0377(11) Uani 1 1 d . . .
H4 H 0.3856 0.7714 0.8088 0.056 Uiso 1 1 calc R . .
H5 H 0.4961 0.7251 0.7905 0.056 Uiso 1 1 calc R . .
H6 H 0.5028 0.8251 0.7960 0.056 Uiso 1 1 calc R . .
C9A C 0.7439(4) 0.7838(2) 0.77624(10) 0.0212(8) Uani 1 1 d . . .
C10A C 0.6813(4) 0.7526(3) 0.74341(10) 0.0254(8) Uani 1 1 d . . .
H10A H 0.6719 0.6934 0.7402 0.031 Uiso 1 1 calc R . .
C11A C 0.6325(4) 0.8057(3) 0.71532(11) 0.0292(9) Uani 1 1 d . . .
H11A H 0.5888 0.7835 0.6932 0.035 Uiso 1 1 calc R . .
C12A C 0.6487(4) 0.8925(3) 0.72017(11) 0.0318(10) Uani 1 1 d . . .
H12A H 0.6140 0.9300 0.7015 0.038 Uiso 1 1 calc R . .
C13A C 0.7150(4) 0.9237(3) 0.75204(11) 0.0287(9) Uani 1 1 d . . .
H13A H 0.7273 0.9828 0.7547 0.034 Uiso 1 1 calc R . .
C14A C 0.7645(4) 0.8716(2) 0.78046(10) 0.0239(8) Uani 1 1 d . . .
C15A C 0.8420(4) 0.9089(2) 0.81464(11) 0.0293(9) Uani 1 1 d . . .
H15A H 0.9363 0.8874 0.8195 0.044 Uiso 1 1 calc R . .
H15B H 0.7964 0.8930 0.8339 0.044 Uiso 1 1 calc R . .
H15C H 0.8435 0.9704 0.8127 0.044 Uiso 1 1 calc R . .
C16A C 0.8862(4) 0.5440(2) 0.74588(10) 0.0214(8) Uani 1 1 d . . .
C17A C 0.9441(4) 0.5952(2) 0.72311(10) 0.0257(8) Uani 1 1 d . . .
H17A H 1.0041 0.6399 0.7323 0.031 Uiso 1 1 calc R . .
C18A C 0.9138(5) 0.5807(3) 0.68722(11) 0.0304(9) Uani 1 1 d . . .
H18A H 0.9516 0.6161 0.6718 0.036 Uiso 1 1 calc R . .
C19A C 0.8287(4) 0.5148(3) 0.67377(11) 0.0309(9) Uani 1 1 d . . .
H19A H 0.8088 0.5047 0.6492 0.037 Uiso 1 1 calc R . .
C20A C 0.7723(4) 0.4634(3) 0.69590(10) 0.0288(9) Uani 1 1 d . . .
H20A H 0.7139 0.4182 0.6865 0.035 Uiso 1 1 calc R . .
C21A C 0.8008(4) 0.4776(2) 0.73194(10) 0.0248(8) Uani 1 1 d . . .
H21A H 0.7620 0.4421 0.7471 0.030 Uiso 1 1 calc R . .
C22A C 0.9324(4) 0.4702(2) 0.81454(9) 0.0192(7) Uani 1 1 d . . .
C23A C 1.0242(4) 0.4112(2) 0.80570(10) 0.0250(8) Uani 1 1 d . . .
H23A H 1.0591 0.4185 0.7848 0.030 Uiso 1 1 calc R . .
C24A C 1.0648(4) 0.3421(3) 0.82718(11) 0.0290(9) Uani 1 1 d . . .
H24A H 1.1262 0.3017 0.8209 0.035 Uiso 1 1 calc R . .
C25A C 1.0146(4) 0.3324(3) 0.85803(11) 0.0310(9) Uani 1 1 d . . .
H25A H 1.0442 0.2861 0.8731 0.037 Uiso 1 1 calc R . .
C26A C 0.9231(4) 0.3892(3) 0.86678(11) 0.0295(9) Uani 1 1 d . . .
H26A H 0.8884 0.3815 0.8877 0.035 Uiso 1 1 calc R . .
C27A C 0.8807(4) 0.4581(2) 0.84517(10) 0.0253(8) Uani 1 1 d . . .
H27A H 0.8165 0.4970 0.8512 0.030 Uiso 1 1 calc R . .
C28A C 1.0664(4) 0.7470(2) 0.78157(10) 0.0250(8) Uani 1 1 d . . .
C29A C 1.1193(4) 0.7722(3) 0.84893(10) 0.0260(8) Uani 1 1 d . . .
C30A C 1.2117(4) 0.6301(2) 0.81692(11) 0.0284(9) Uani 1 1 d . . .
C31A C 1.0542(4) 0.6214(3) 0.86286(11) 0.0315(9) Uani 1 1 d . . .
Cr1B Cr 0.44125(6) 0.15231(4) 0.932635(15) 0.01969(15) Uani 1 1 d . . .
P1B P 0.66062(9) 0.12746(6) 0.91913(2) 0.0186(2) Uani 1 1 d . . .
P2B P 0.58784(9) 0.26813(6) 0.94673(2) 0.0192(2) Uani 1 1 d . . .
O1B O 0.3256(3) 0.19684(18) 0.85643(8) 0.0342(7) Uani 1 1 d . . .
O2B O 0.3178(3) -0.02136(19) 0.91935(8) 0.0348(7) Uani 1 1 d . . .
O3B O 0.1874(3) 0.2324(2) 0.94942(9) 0.0467(9) Uani 1 1 d . . .
O4B O 0.5077(3) 0.10227(19) 1.00962(8) 0.0359(7) Uani 1 1 d . . .
N1B N 0.7296(3) 0.21814(19) 0.93887(8) 0.0193(6) Uani 1 1 d . . .
C1B C 0.8741(4) 0.2445(2) 0.94721(10) 0.0234(8) Uani 1 1 d . . .
H7 H 0.8997 0.2689 0.9262 0.035 Uiso 1 1 calc R . .
H8 H 0.9322 0.1955 0.9549 0.035 Uiso 1 1 calc R . .
H9 H 0.8867 0.2866 0.9660 0.035 Uiso 1 1 calc R . .
C2B C 0.7817(4) 0.0430(2) 0.93650(10) 0.0212(8) Uani 1 1 d . . .
C3B C 0.7410(4) -0.0065(2) 0.96244(10) 0.0259(9) Uani 1 1 d . . .
H3B H 0.6556 0.0049 0.9689 0.031 Uiso 1 1 calc R . .
C4B C 0.8218(4) -0.0715(3) 0.97889(12) 0.0345(10) Uani 1 1 d . . .
H4B H 0.7925 -0.1042 0.9965 0.041 Uiso 1 1 calc R . .
C5B C 0.9468(4) -0.0884(3) 0.96920(12) 0.0372(11) Uani 1 1 d . . .
H5B H 1.0040 -0.1323 0.9805 0.045 Uiso 1 1 calc R . .
C6B C 0.9867(4) -0.0414(3) 0.94334(11) 0.0309(9) Uani 1 1 d . . .
H6B H 1.0711 -0.0546 0.9366 0.037 Uiso 1 1 calc R . .
C7B C 0.9076(4) 0.0257(2) 0.92638(10) 0.0236(8) Uani 1 1 d . . .
C8B C 0.9612(4) 0.0723(3) 0.89783(11) 0.0321(10) Uani 1 1 d . . .
H10 H 1.0606 0.0642 0.9011 0.048 Uiso 1 1 calc R . .
H11 H 0.9410 0.1325 0.8991 0.048 Uiso 1 1 calc R . .
H12 H 0.9166 0.0504 0.8748 0.048 Uiso 1 1 calc R . .
C9B C 0.6655(4) 0.1368(2) 0.87243(10) 0.0210(8) Uani 1 1 d . . .
C10B C 0.7027(4) 0.2136(2) 0.85937(10) 0.0247(8) Uani 1 1 d . . .
H10B H 0.7302 0.2592 0.8750 0.030 Uiso 1 1 calc R . .
C11B C 0.6997(4) 0.2241(3) 0.82351(11) 0.0311(9) Uani 1 1 d . . .
H11B H 0.7272 0.2760 0.8149 0.037 Uiso 1 1 calc R . .
C12B C 0.6561(4) 0.1580(3) 0.80058(11) 0.0343(10) Uani 1 1 d . . .
H12B H 0.6546 0.1642 0.7762 0.041 Uiso 1 1 calc R . .
C13B C 0.6153(4) 0.0835(3) 0.81332(11) 0.0328(10) Uani 1 1 d . . .
H13B H 0.5829 0.0394 0.7973 0.039 Uiso 1 1 calc R . .
C14B C 0.6197(4) 0.0704(3) 0.84893(10) 0.0258(8) Uani 1 1 d . . .
C15B C 0.5773(5) -0.0132(3) 0.86162(12) 0.0346(10) Uani 1 1 d . . .
H15D H 0.5400 -0.0489 0.8414 0.052 Uiso 1 1 calc R . .
H15E H 0.5070 -0.0043 0.8757 0.052 Uiso 1 1 calc R . .
H15F H 0.6572 -0.0409 0.8760 0.052 Uiso 1 1 calc R . .
C16B C 0.5719(4) 0.3687(2) 0.92317(10) 0.0247(8) Uani 1 1 d . . .
C17B C 0.6781(4) 0.4282(3) 0.92904(11) 0.0305(9) Uani 1 1 d . . .
H17B H 0.7595 0.4169 0.9458 0.037 Uiso 1 1 calc R . .
C18B C 0.6654(5) 0.5035(3) 0.91051(12) 0.0390(11) Uani 1 1 d . . .
H18B H 0.7384 0.5432 0.9144 0.047 Uiso 1 1 calc R . .
C19B C 0.5466(6) 0.5206(3) 0.88648(12) 0.0404(12) Uani 1 1 d . . .
H19B H 0.5382 0.5720 0.8737 0.048 Uiso 1 1 calc R . .
C20B C 0.4402(5) 0.4637(3) 0.88092(11) 0.0414(12) Uani 1 1 d . . .
H20B H 0.3582 0.4762 0.8646 0.050 Uiso 1 1 calc R . .
C21B C 0.4526(5) 0.3873(3) 0.89932(11) 0.0330(10) Uani 1 1 d . . .
H21B H 0.3789 0.3482 0.8954 0.040 Uiso 1 1 calc R . .
C22B C 0.6295(4) 0.3028(2) 0.99240(10) 0.0232(8) Uani 1 1 d . . .
C23B C 0.5604(4) 0.3716(3) 1.00313(11) 0.0322(10) Uani 1 1 d . . .
H23B H 0.5020 0.4051 0.9862 0.039 Uiso 1 1 calc R . .
C24B C 0.5769(5) 0.3910(3) 1.03855(12) 0.0431(12) Uani 1 1 d . . .
H24B H 0.5301 0.4379 1.0458 0.052 Uiso 1 1 calc R . .
C25B C 0.6613(5) 0.3421(4) 1.06329(12) 0.0447(12) Uani 1 1 d . . .
H25B H 0.6713 0.3552 1.0875 0.054 Uiso 1 1 calc R . .
C26B C 0.7312(5) 0.2743(3) 1.05300(11) 0.0436(12) Uani 1 1 d . . .
H26B H 0.7904 0.2416 1.0701 0.052 Uiso 1 1 calc R . .
C27B C 0.7146(4) 0.2538(3) 1.01726(10) 0.0312(9) Uani 1 1 d . . .
H27B H 0.7613 0.2067 1.0101 0.037 Uiso 1 1 calc R . .
C28B C 0.3731(4) 0.1807(2) 0.88509(10) 0.0242(8) Uani 1 1 d . . .
C29B C 0.3653(4) 0.0448(3) 0.92420(10) 0.0242(8) Uani 1 1 d . . .
C30B C 0.2857(4) 0.2011(3) 0.94280(11) 0.0293(9) Uani 1 1 d . . .
C31B C 0.4883(4) 0.1210(2) 0.98042(10) 0.0245(8) Uani 1 1 d . . .
O5A O 0.1405(8) 0.4368(4) 0.9545(2) 0.0572(17) Uani 0.50 1 d PD A 1
C32A C 0.1611(12) 0.4197(7) 0.9915(3) 0.0572(17) Uani 0.50 1 d PD A 1
H32A H 0.1905 0.3612 0.9960 0.069 Uiso 0.50 1 calc PR A 1
H32B H 0.0750 0.4289 0.9997 0.069 Uiso 0.50 1 calc PR A 1
H32C H 0.2318 0.4575 1.0042 0.069 Uiso 0.50 1 calc PR A 1
O5B O -0.0526(6) 0.6073(5) 0.98193(17) 0.0501(15) Uani 0.50 1 d PD B 2
C32B C 0.0405(9) 0.5361(7) 0.9755(2) 0.0501(15) Uani 0.50 1 d PD B 2
H32D H 0.0453 0.4938 0.9941 0.075 Uiso 0.50 1 calc PR B 2
H32E H 0.1326 0.5582 0.9756 0.075 Uiso 0.50 1 calc PR B 2
H32F H 0.0039 0.5102 0.9527 0.075 Uiso 0.50 1 calc PR B 2

loop_
_atom_site_aniso_label
_atom_site_aniso_U_11
_atom_site_aniso_U_22
_atom_site_aniso_U_33
_atom_site_aniso_U_23
_atom_site_aniso_U_13
_atom_site_aniso_U_12
Cr1A 0.0173(3) 0.0203(3) 0.0209(3) 0.0020(2) 0.0009(2) -0.0026(2)
P1A 0.0191(5) 0.0188(5) 0.0220(5) -0.0033(4) 0.0050(4) -0.0015(4)
P2A 0.0166(5) 0.0186(5) 0.0205(5) -0.0004(4) 0.0044(4) -0.0007(4)
O1A 0.052(2) 0.0333(17) 0.0266(16) 0.0046(13) 0.0074(14) -0.0077(15)
O2A 0.0448(19) 0.0299(17) 0.0303(16) -0.0018(13) -0.0052(14) -0.0107(14)
O3A 0.0230(16) 0.0322(18) 0.071(2) 0.0056(16) 0.0087(15) 0.0068(13)
O4A 0.074(3) 0.046(2) 0.0280(18) 0.0110(15) -0.0071(16) -0.0231(18)
N1A 0.0172(15) 0.0178(16) 0.0278(17) -0.0034(12) 0.0060(13) -0.0027(12)
C1A 0.0171(18) 0.026(2) 0.034(2) -0.0061(17) 0.0054(16) -0.0058(16)
C2A 0.031(2) 0.019(2) 0.028(2) -0.0044(15) 0.0123(17) -0.0040(16)
C3A 0.047(3) 0.035(3) 0.028(2) -0.0057(18) 0.013(2) -0.004(2)
C4A 0.069(4) 0.047(3) 0.033(3) -0.011(2) 0.019(3) -0.016(3)
C5A 0.085(4) 0.038(3) 0.048(3) -0.015(2) 0.046(3) -0.015(3)
C6A 0.046(3) 0.026(2) 0.063(3) -0.007(2) 0.035(3) -0.006(2)
C7A 0.033(2) 0.021(2) 0.044(3) -0.0018(18) 0.018(2) -0.0016(17)
C8A 0.032(2) 0.031(2) 0.055(3) -0.004(2) 0.019(2) 0.0001(19)
C9A 0.0145(17) 0.024(2) 0.0257(19) -0.0024(15) 0.0056(15) 0.0016(15)
C10A 0.0201(19) 0.028(2) 0.027(2) -0.0041(16) 0.0039(16) -0.0011(16)
C11A 0.023(2) 0.039(3) 0.026(2) -0.0004(17) 0.0074(16) 0.0013(18)
C12A 0.029(2) 0.040(3) 0.030(2) 0.0108(18) 0.0139(18) 0.0070(19)
C13A 0.025(2) 0.026(2) 0.038(2) 0.0026(17) 0.0136(18) 0.0044(17)
C14A 0.0182(18) 0.024(2) 0.032(2) -0.0024(16) 0.0094(16) -0.0001(15)
C15A 0.028(2) 0.020(2) 0.039(2) -0.0052(17) 0.0054(18) -0.0015(16)
C16A 0.0194(18) 0.023(2) 0.0219(19) -0.0025(15) 0.0049(15) 0.0025(15)
C17A 0.029(2) 0.023(2) 0.026(2) 0.0005(16) 0.0070(16) -0.0015(16)
C18A 0.044(3) 0.022(2) 0.028(2) 0.0033(16) 0.0151(19) 0.0042(18)
C19A 0.036(2) 0.035(2) 0.020(2) 0.0001(17) 0.0019(17) 0.0079(19)
C20A 0.028(2) 0.029(2) 0.027(2) -0.0050(17) -0.0010(17) -0.0018(17)
C21A 0.026(2) 0.023(2) 0.025(2) 0.0006(15) 0.0042(16) 0.0014(16)
C22A 0.0194(18) 0.0174(18) 0.0215(18) -0.0001(14) 0.0055(14) -0.0026(14)
C23A 0.0212(19) 0.030(2) 0.025(2) 0.0024(16) 0.0072(16) 0.0023(16)
C24A 0.028(2) 0.025(2) 0.036(2) 0.0034(17) 0.0087(18) 0.0050(17)
C25A 0.036(2) 0.024(2) 0.032(2) 0.0089(17) 0.0049(18) -0.0005(18)
C26A 0.037(2) 0.027(2) 0.028(2) 0.0064(17) 0.0149(18) -0.0018(18)
C27A 0.026(2) 0.025(2) 0.029(2) -0.0014(16) 0.0129(17) -0.0022(16)
C28A 0.0223(19) 0.024(2) 0.027(2) -0.0030(16) -0.0007(16) -0.0024(16)
C29A 0.024(2) 0.026(2) 0.026(2) 0.0074(16) 0.0002(16) -0.0008(16)
C30A 0.024(2) 0.022(2) 0.038(2) 0.0073(17) 0.0013(17) -0.0056(17)
C31A 0.035(2) 0.028(2) 0.028(2) 0.0013(18) -0.0035(18) -0.0111(18)
Cr1B 0.0130(3) 0.0242(3) 0.0218(3) 0.0033(2) 0.0032(2) -0.0008(2)
P1B 0.0149(4) 0.0206(5) 0.0204(5) 0.0022(4) 0.0037(4) -0.0010(4)
P2B 0.0166(5) 0.0221(5) 0.0190(5) 0.0014(4) 0.0036(4) 0.0002(4)
O1B 0.0344(16) 0.0338(17) 0.0298(16) 0.0065(13) -0.0052(13) -0.0010(13)
O2B 0.0303(16) 0.0347(18) 0.0375(17) 0.0046(13) 0.0016(13) -0.0090(14)
O3B 0.0209(16) 0.058(2) 0.064(2) -0.0001(18) 0.0163(15) 0.0075(15)
O4B 0.0360(17) 0.0460(19) 0.0267(16) 0.0097(13) 0.0086(13) -0.0051(14)
N1B 0.0152(15) 0.0213(16) 0.0220(16) 0.0003(12) 0.0051(12) -0.0028(12)
C1B 0.0186(19) 0.025(2) 0.026(2) 0.0015(15) 0.0032(15) -0.0048(15)
C2B 0.0146(17) 0.024(2) 0.0242(19) 0.0024(15) 0.0017(14) -0.0002(15)
C3B 0.022(2) 0.027(2) 0.030(2) 0.0077(16) 0.0097(16) -0.0019(16)
C4B 0.031(2) 0.037(2) 0.038(2) 0.0141(19) 0.0109(19) 0.0047(19)
C5B 0.027(2) 0.037(3) 0.046(3) 0.016(2) 0.004(2) 0.0090(19)
C6B 0.020(2) 0.036(2) 0.038(2) 0.0032(18) 0.0094(17) 0.0047(17)
C7B 0.0179(18) 0.027(2) 0.026(2) -0.0005(16) 0.0055(15) 0.0024(15)
C8B 0.022(2) 0.045(3) 0.031(2) 0.0065(19) 0.0089(17) 0.0028(18)
C9B 0.0150(17) 0.025(2) 0.0223(18) 0.0030(15) 0.0027(14) 0.0035(15)
C10B 0.023(2) 0.025(2) 0.025(2) 0.0015(16) 0.0035(16) 0.0016(16)
C11B 0.028(2) 0.040(3) 0.026(2) 0.0089(18) 0.0069(17) 0.0029(19)
C12B 0.033(2) 0.047(3) 0.022(2) 0.0017(19) 0.0030(17) 0.006(2)
C13B 0.028(2) 0.039(3) 0.029(2) -0.0075(18) -0.0009(17) 0.0093(19)
C14B 0.0198(19) 0.032(2) 0.026(2) -0.0024(16) 0.0032(16) 0.0069(16)
C15B 0.034(2) 0.030(2) 0.038(2) -0.0073(19) 0.0041(19) -0.0050(19)
C16B 0.030(2) 0.025(2) 0.0214(19) 0.0018(15) 0.0105(16) 0.0043(16)
C17B 0.029(2) 0.027(2) 0.038(2) 0.0022(18) 0.0127(18) 0.0009(17)
C18B 0.055(3) 0.026(2) 0.044(3) -0.0018(19) 0.029(2) 0.002(2)
C19B 0.070(3) 0.026(2) 0.031(2) 0.0047(18) 0.024(2) 0.010(2)
C20B 0.059(3) 0.037(3) 0.025(2) -0.0002(19) 0.000(2) 0.013(2)
C21B 0.042(3) 0.028(2) 0.026(2) 0.0012(17) -0.0016(19) 0.0059(19)
C22B 0.0185(18) 0.031(2) 0.0203(18) 0.0005(15) 0.0051(14) -0.0043(16)
C23B 0.037(2) 0.039(3) 0.023(2) -0.0043(17) 0.0118(18) -0.0007(19)
C24B 0.044(3) 0.056(3) 0.033(3) -0.012(2) 0.018(2) -0.003(2)
C25B 0.038(3) 0.075(4) 0.023(2) -0.011(2) 0.010(2) -0.013(3)
C26B 0.033(2) 0.072(4) 0.024(2) 0.004(2) 0.0000(19) -0.005(2)
C27B 0.026(2) 0.043(3) 0.023(2) 0.0008(18) 0.0019(17) -0.0022(19)
C28B 0.0180(18) 0.027(2) 0.027(2) 0.0019(16) 0.0037(16) -0.0014(16)
C29B 0.0159(18) 0.030(2) 0.025(2) 0.0048(16) 0.0018(15) -0.0027(16)
C30B 0.024(2) 0.032(2) 0.031(2) 0.0014(17) 0.0035(17) -0.0042(17)
C31B 0.0167(18) 0.028(2) 0.029(2) 0.0008(16) 0.0048(16) -0.0037(15)
O5A 0.064(4) 0.037(3) 0.078(5) -0.016(3) 0.034(4) -0.010(3)
C32A 0.064(4) 0.037(3) 0.078(5) -0.016(3) 0.034(4) -0.010(3)
O5B 0.035(3) 0.074(4) 0.033(3) -0.011(3) -0.013(2) -0.032(3)
C32B 0.035(3) 0.074(4) 0.033(3) -0.011(3) -0.013(2) -0.032(3)

loop_
_atom_type_symbol
_atom_type_description
_atom_type_scat_dispersion_real
_atom_type_scat_dispersion_imag
_atom_type_scat_source
C C 0.0033 0.0016 'International Tables Vol C Tables 4.2.6.8 and 6.1.1.4'
H H 0.0000 0.0000 'International Tables Vol C Tables 4.2.6.8 and 6.1.1.4'
Cr Cr 0.3209 0.6236 'International Tables Vol C Tables 4.2.6.8 and 6.1.1.4'
N N 0.0061 0.0033 'International Tables Vol C Tables 4.2.6.8 and 6.1.1.4'
O O 0.0106 0.0060 'International Tables Vol C Tables 4.2.6.8 and 6.1.1.4'
P P 0.1023 0.0942 'International Tables Vol C Tables 4.2.6.8 and 6.1.1.4'

loop_
_geom_angle_atom_site_label_1
_geom_angle_atom_site_label_2
_geom_angle_atom_site_label_3
_geom_angle
C30A Cr1A C29A 98.47(18)
C30A Cr1A C31A 88.39(19)
C29A Cr1A C31A 86.35(17)
C30A Cr1A C28A 87.18(18)
C29A Cr1A C28A 87.48(17)
C31A Cr1A C28A 171.80(18)
C30A Cr1A P2A 94.14(13)
C29A Cr1A P2A 165.69(13)
C31A Cr1A P2A 87.29(13)
C28A Cr1A P2A 99.92(12)
C30A Cr1A P1A 161.52(13)
C29A Cr1A P1A 99.90(13)
C31A Cr1A P1A 94.72(14)
C28A Cr1A P1A 91.66(12)
P2A Cr1A P1A 67.88(4)
N1A P1A C9A 107.72(17)
N1A P1A C2A 105.80(16)
C9A P1A C2A 105.20(17)
N1A P1A Cr1A 93.84(11)
C9A P1A Cr1A 115.46(12)
C2A P1A Cr1A 126.42(14)
C9A P1A P2A 113.76(12)
C2A P1A P2A 133.66(13)
Cr1A P1A P2A 55.43(3)
N1A P2A C22A 106.48(16)
N1A P2A C16A 106.29(16)
C22A P2A C16A 103.94(17)
N1A P2A Cr1A 95.18(11)
C22A P2A Cr1A 115.76(12)
C16A P2A Cr1A 126.83(13)
C22A P2A P1A 128.36(12)
C16A P2A P1A 120.47(13)
Cr1A P2A P1A 56.70(3)
C1A N1A P2A 127.0(3)
C1A N1A P1A 131.7(3)
P2A N1A P1A 101.08(16)
N1A C1A H1 109.5
N1A C1A H2 109.5
H1 C1A H2 109.5
N1A C1A H3 109.5
H1 C1A H3 109.5
H2 C1A H3 109.5
C3A C2A C7A 119.8(4)
C3A C2A P1A 114.8(3)
C7A C2A P1A 125.4(3)
C4A C3A C2A 121.4(5)
C4A C3A H3A 119.3
C2A C3A H3A 119.3
C3A C4A C5A 119.6(5)
C3A C4A H4A 120.2
C5A C4A H4A 120.2
C4A C5A C6A 119.8(4)
C4A C5A H5A 120.1
C6A C5A H5A 120.1
C5A C6A C7A 122.3(5)
C5A C6A H6A 118.8
C7A C6A H6A 118.8
C6A C7A C2A 117.1(4)
C6A C7A C8A 117.4(4)
C2A C7A C8A 125.4(4)
C7A C8A H4 109.5
C7A C8A H5 109.5
H4 C8A H5 109.5
C7A C8A H6 109.5
H4 C8A H6 109.5
H5 C8A H6 109.5
C10A C9A C14A 119.0(4)
C10A C9A P1A 120.4(3)
C14A C9A P1A 120.4(3)
C11A C10A C9A 121.7(4)
C11A C10A H10A 119.2
C9A C10A H10A 119.2
C10A C11A C12A 118.7(4)
C10A C11A H11A 120.6
C12A C11A H11A 120.6
C13A C12A C11A 119.9(4)
C13A C12A H12A 120.0
C11A C12A H12A 120.0
C12A C13A C14A 122.2(4)
C12A C13A H13A 118.9
C14A C13A H13A 118.9
C13A C14A C9A 118.3(4)
C13A C14A C15A 120.1(4)
C9A C14A C15A 121.6(4)
C14A C15A H15A 109.5
C14A C15A H15B 109.5
H15A C15A H15B 109.5
C14A C15A H15C 109.5
H15A C15A H15C 109.5
H15B C15A H15C 109.5
C21A C16A C17A 119.1(3)
C21A C16A P2A 121.4(3)
C17A C16A P2A 119.3(3)
C18A C17A C16A 120.1(4)
C18A C17A H17A 119.9
C16A C17A H17A 119.9
C19A C18A C17A 120.1(4)
C19A C18A H18A 120.0
C17A C18A H18A 120.0
C20A C19A C18A 120.4(4)
C20A C19A H19A 119.8
C18A C19A H19A 119.8
C19A C20A C21A 120.2(4)
C19A C20A H20A 119.9
C21A C20A H20A 119.9
C20A C21A C16A 120.0(4)
C20A C21A H21A 120.0
C16A C21A H21A 120.0
C23A C22A C27A 119.0(3)
C23A C22A P2A 119.4(3)
C27A C22A P2A 120.1(3)
C24A C23A C22A 120.5(4)
C24A C23A H23A 119.7
C22A C23A H23A 119.7
C23A C24A C25A 119.5(4)
C23A C24A H24A 120.3
C25A C24A H24A 120.3
C26A C25A C24A 120.6(4)
C26A C25A H25A 119.7
C24A C25A H25A 119.7
C25A C26A C27A 120.3(4)
C25A C26A H26A 119.9
C27A C26A H26A 119.9
C26A C27A C22A 120.1(4)
C26A C27A H27A 120.0
C22A C27A H27A 120.0
O1A C28A Cr1A 174.8(4)
O2A C29A Cr1A 178.2(4)
O3A C30A Cr1A 177.5(4)
O4A C31A Cr1A 175.9(4)
C30B Cr1B C29B 95.40(18)
C30B Cr1B C31B 87.43(17)
C29B Cr1B C31B 86.85(17)
C30B Cr1B C28B 87.40(17)
C29B Cr1B C28B 89.58(17)
C31B Cr1B C28B 173.42(16)
C30B Cr1B P2B 97.48(13)
C29B Cr1B P2B 165.65(12)
C31B Cr1B P2B 87.43(12)
C28B Cr1B P2B 97.29(12)
C30B Cr1B P1B 164.67(13)
C29B Cr1B P1B 99.59(12)
C31B Cr1B P1B 96.52(12)
C28B Cr1B P1B 89.52(12)
P2B Cr1B P1B 68.03(4)
N1B P1B C9B 106.79(16)
N1B P1B C2B 105.93(16)
C9B P1B C2B 106.20(17)
N1B P1B Cr1B 93.76(11)
C9B P1B Cr1B 114.27(12)
C2B P1B Cr1B 127.10(12)
C9B P1B P2B 113.37(13)
C2B P1B P2B 132.88(13)
Cr1B P1B P2B 55.40(3)
N1B P2B C22B 106.21(16)
N1B P2B C16B 108.12(16)
C22B P2B C16B 101.69(18)
N1B P2B Cr1B 95.25(11)
C22B P2B Cr1B 118.36(13)
C16B P2B Cr1B 125.39(14)
C22B P2B P1B 128.49(13)
C16B P2B P1B 122.59(12)
Cr1B P2B P1B 56.57(3)
C1B N1B P2B 129.7(3)
C1B N1B P1B 128.8(3)
P2B N1B P1B 101.58(15)
N1B C1B H7 109.5
N1B C1B H8 109.5
H7 C1B H8 109.5
N1B C1B H9 109.5
H7 C1B H9 109.5
H8 C1B H9 109.5
C3B C2B C7B 119.4(3)
C3B C2B P1B 114.3(3)
C7B C2B P1B 126.3(3)
C4B C3B C2B 121.8(4)
C4B C3B H3B 119.1
C2B C3B H3B 119.1
C3B C4B C5B 119.1(4)
C3B C4B H4B 120.5
C5B C4B H4B 120.5
C6B C5B C4B 119.7(4)
C6B C5B H5B 120.1
C4B C5B H5B 120.1
C5B C6B C7B 122.6(4)
C5B C6B H6B 118.7
C7B C6B H6B 118.7
C6B C7B C2B 117.4(3)
C6B C7B C8B 117.9(3)
C2B C7B C8B 124.7(3)
C7B C8B H10 109.5
C7B C8B H11 109.5
H10 C8B H11 109.5
C7B C8B H12 109.5
H10 C8B H12 109.5
H11 C8B H12 109.5
C10B C9B C14B 119.5(4)
C10B C9B P1B 119.4(3)
C14B C9B P1B 120.8(3)
C11B C10B C9B 120.7(4)
C11B C10B H10B 119.6
C9B C10B H10B 119.6
C12B C11B C10B 119.4(4)
C12B C11B H11B 120.3
C10B C11B H11B 120.3
C13B C12B C11B 119.8(4)
C13B C12B H12B 120.1
C11B C12B H12B 120.1
C12B C13B C14B 122.2(4)
C12B C13B H13B 118.9
C14B C13B H13B 118.9
C13B C14B C9B 118.3(4)
C13B C14B C15B 120.1(4)
C9B C14B C15B 121.6(4)
C14B C15B H15D 109.5
C14B C15B H15E 109.5
H15D C15B H15E 109.5
C14B C15B H15F 109.5
H15D C15B H15F 109.5
H15E C15B H15F 109.5
C21B C16B C17B 118.9(4)
C21B C16B P2B 119.9(3)
C17B C16B P2B 121.2(3)
C18B C17B C16B 120.5(4)
C18B C17B H17B 119.8
C16B C17B H17B 119.8
C19B C18B C17B 119.9(5)
C19B C18B H18B 120.1
C17B C18B H18B 120.1
C20B C19B C18B 120.4(4)
C20B C19B H19B 119.8
C18B C19B H19B 119.8
C19B C20B C21B 120.1(4)
C19B C20B H20B 119.9
C21B C20B H20B 119.9
C16B C21B C20B 120.2(4)
C16B C21B H21B 119.9
C20B C21B H21B 119.9
C27B C22B C23B 119.9(4)
C27B C22B P2B 119.7(3)
C23B C22B P2B 119.7(3)
C24B C23B C22B 120.0(4)
C24B C23B H23B 120.0
C22B C23B H23B 120.0
C25B C24B C23B 120.1(5)
C25B C24B H24B 120.0
C23B C24B H24B 120.0
C24B C25B C26B 120.5(4)
C24B C25B H25B 119.8
C26B C25B H25B 119.8
C25B C26B C27B 119.9(4)
C25B C26B H26B 120.0
C27B C26B H26B 120.0
C22B C27B C26B 119.6(4)
C22B C27B H27B 120.2
C26B C27B H27B 120.2
O1B C28B Cr1B 176.7(3)
O2B C29B Cr1B 179.2(4)
O3B C30B Cr1B 179.5(4)
O4B C31B Cr1B 175.4(3)
O5B C32B H32D 109.5
O5B C32B H32E 109.5
H32D C32B H32E 109.5
O5B C32B H32F 109.5
H32D C32B H32F 109.5
H32E C32B H32F 109.5

loop_
_geom_bond_atom_site_label_1
_geom_bond_atom_site_label_2
_geom_bond_distance
Cr1A C30A 1.849(4)
Cr1A C29A 1.868(4)
Cr1A C31A 1.881(4)
Cr1A C28A 1.885(4)
Cr1A P2A 2.3405(11)
Cr1A P1A 2.3756(11)
P1A N1A 1.707(3)
P1A C9A 1.829(4)
P1A C2A 1.842(4)
P1A P2A 2.6332(13)
P2A N1A 1.704(3)
P2A C22A 1.815(4)
P2A C16A 1.822(4)
O1A C28A 1.156(5)
O2A C29A 1.150(5)
O3A C30A 1.164(5)
O4A C31A 1.154(5)
N1A C1A 1.466(5)
C1A H1 0.9800
C1A H2 0.9800
C1A H3 0.9800
C2A C3A 1.399(6)
C2A C7A 1.416(6)
C3A C4A 1.382(6)
C3A H3A 0.9500
C4A C5A 1.384(8)
C4A H4A 0.9500
C5A C6A 1.384(8)
C5A H5A 0.9500
C6A C7A 1.408(6)
C6A H6A 0.9500
C7A C8A 1.495(6)
C8A H4 0.9800
C8A H5 0.9800
C8A H6 0.9800
C9A C10A 1.395(5)
C9A C14A 1.413(5)
C10A C11A 1.389(6)
C10A H10A 0.9500
C11A C12A 1.396(6)
C11A H11A 0.9500
C12A C13A 1.373(6)
C12A H12A 0.9500
C13A C14A 1.389(6)
C13A H13A 0.9500
C14A C15A 1.518(5)
C15A H15A 0.9800
C15A H15B 0.9800
C15A H15C 0.9800
C16A C21A 1.394(5)
C16A C17A 1.406(5)
C17A C18A 1.385(5)
C17A H17A 0.9500
C18A C19A 1.382(6)
C18A H18A 0.9500
C19A C20A 1.381(6)
C19A H19A 0.9500
C20A C21A 1.390(5)
C20A H20A 0.9500
C21A H21A 0.9500
C22A C23A 1.397(5)
C22A C27A 1.399(5)
C23A C24A 1.390(5)
C23A H23A 0.9500
C24A C25A 1.394(6)
C24A H24A 0.9500
C25A C26A 1.371(6)
C25A H25A 0.9500
C26A C27A 1.392(5)
C26A H26A 0.9500
C27A H27A 0.9500
Cr1B C30B 1.842(4)
Cr1B C29B 1.869(4)
Cr1B C31B 1.888(4)
Cr1B C28B 1.891(4)
Cr1B P2B 2.3429(11)
Cr1B P1B 2.3753(11)
P1B N1B 1.709(3)
P1B C9B 1.830(4)
P1B C2B 1.839(4)
P1B P2B 2.6394(14)
P2B N1B 1.697(3)
P2B C22B 1.825(4)
P2B C16B 1.831(4)
O1B C28B 1.148(5)
O2B C29B 1.152(5)
O3B C30B 1.169(5)
O4B C31B 1.151(5)
N1B C1B 1.470(5)
C1B H7 0.9800
C1B H8 0.9800
C1B H9 0.9800
C2B C3B 1.398(5)
C2B C7B 1.412(5)
C3B C4B 1.384(6)
C3B H3B 0.9500
C4B C5B 1.394(6)
C4B H4B 0.9500
C5B C6B 1.372(6)
C5B H5B 0.9500
C6B C7B 1.408(6)
C6B H6B 0.9500
C7B C8B 1.514(5)
C8B H10 0.9800
C8B H11 0.9800
C8B H12 0.9800
C9B C10B 1.398(5)
C9B C14B 1.410(5)
C10B C11B 1.397(5)
C10B H10B 0.9500
C11B C12B 1.389(6)
C11B H11B 0.9500
C12B C13B 1.374(6)
C12B H12B 0.9500
C13B C14B 1.390(6)
C13B H13B 0.9500
C14B C15B 1.505(6)
C15B H15D 0.9800
C15B H15E 0.9800
C15B H15F 0.9800
C16B C21B 1.385(6)
C16B C17B 1.402(6)
C17B C18B 1.388(6)
C17B H17B 0.9500
C18B C19B 1.380(7)
C18B H18B 0.9500
C19B C20B 1.376(7)
C19B H19B 0.9500
C20B C21B 1.400(6)
C20B H20B 0.9500
C21B H21B 0.9500
C22B C27B 1.390(6)
C22B C23B 1.397(6)
C23B C24B 1.387(6)
C23B H23B 0.9500
C24B C25B 1.382(7)
C24B H24B 0.9500
C25B C26B 1.384(7)
C25B H25B 0.9500
C26B C27B 1.402(6)
C26B H26B 0.9500
C27B H27B 0.9500
O5A C32A 1.436(11)
C32A H32A 0.9800
C32A H32B 0.9800
C32A H32C 0.9800
O5B C32B 1.513(11)
C32B H32D 0.9800
C32B H32E 0.9800
C32B H32F 0.9800

loop_
_geom_torsion_atom_site_label_1
_geom_torsion_atom_site_label_2
_geom_torsion_atom_site_label_3
_geom_torsion_atom_site_label_4
_geom_torsion
C30A Cr1A P1A N1A 23.3(4)
C29A Cr1A P1A N1A -162.88(16)
C31A Cr1A P1A N1A -75.77(17)
C28A Cr1A P1A N1A 109.39(16)
P2A Cr1A P1A N1A 9.36(11)
C30A Cr1A P1A C9A -88.4(4)
C29A Cr1A P1A C9A 85.41(18)
C31A Cr1A P1A C9A 172.52(19)
C28A Cr1A P1A C9A -2.32(18)
P2A Cr1A P1A C9A -102.35(14)
C30A Cr1A P1A C2A 136.2(4)
C29A Cr1A P1A C2A -50.0(2)
C31A Cr1A P1A C2A 37.1(2)
C28A Cr1A P1A C2A -137.73(19)
P2A Cr1A P1A C2A 122.24(16)
C30A Cr1A P1A P2A 14.0(4)
C29A Cr1A P1A P2A -172.24(12)
C31A Cr1A P1A P2A -85.13(13)
C28A Cr1A P1A P2A 100.03(12)
C30A Cr1A P2A N1A 175.00(17)
C29A Cr1A P2A N1A 23.2(5)
C31A Cr1A P2A N1A 86.81(18)
C28A Cr1A P2A N1A -97.14(16)
P1A Cr1A P2A N1A -9.40(11)
C30A Cr1A P2A C22A 63.89(18)
C29A Cr1A P2A C22A -87.9(5)
C31A Cr1A P2A C22A -24.3(2)
C28A Cr1A P2A C22A 151.75(18)
P1A Cr1A P2A C22A -120.50(13)
C30A Cr1A P2A C16A -70.2(2)
C29A Cr1A P2A C16A 138.0(5)
C31A Cr1A P2A C16A -158.4(2)
C28A Cr1A P2A C16A 17.7(2)
P1A Cr1A P2A C16A 105.42(16)
C30A Cr1A P2A P1A -175.60(13)
C29A Cr1A P2A P1A 32.6(5)
C31A Cr1A P2A P1A 96.21(14)
C28A Cr1A P2A P1A -87.75(13)
C9A P1A P2A N1A -89.3(2)
C2A P1A P2A N1A 55.4(2)
Cr1A P1A P2A N1A 165.19(17)
N1A P1A P2A C22A -67.0(2)
C9A P1A P2A C22A -156.3(2)
C2A P1A P2A C22A -11.6(3)
Cr1A P1A P2A C22A 98.23(16)
N1A P1A P2A C16A 78.3(2)
C9A P1A P2A C16A -11.0(2)
C2A P1A P2A C16A 133.7(2)
Cr1A P1A P2A C16A -116.47(15)
N1A P1A P2A Cr1A -165.19(17)
C9A P1A P2A Cr1A 105.49(13)
C2A P1A P2A Cr1A -109.82(19)
C22A P2A N1A C1A -54.0(4)
C16A P2A N1A C1A 56.4(4)
Cr1A P2A N1A C1A -172.8(3)
P1A P2A N1A C1A 174.8(4)
C22A P2A N1A P1A 131.20(17)
C16A P2A N1A P1A -118.42(18)
Cr1A P2A N1A P1A 12.39(15)
C9A P1A N1A C1A -68.3(4)
C2A P1A N1A C1A 43.8(4)
Cr1A P1A N1A C1A 173.4(3)
P2A P1A N1A C1A -174.5(4)
C9A P1A N1A P2A 106.10(18)
C2A P1A N1A P2A -141.78(18)
Cr1A P1A N1A P2A -12.18(14)
N1A P1A C2A C3A 105.2(3)
C9A P1A C2A C3A -140.9(3)
Cr1A P1A C2A C3A -1.9(4)
P2A P1A C2A C3A 72.4(4)
N1A P1A C2A C7A -76.0(4)
C9A P1A C2A C7A 37.8(4)
Cr1A P1A C2A C7A 176.8(3)
P2A P1A C2A C7A -108.9(3)
C7A C2A C3A C4A 1.4(6)
P1A C2A C3A C4A -179.8(4)
C2A C3A C4A C5A -0.1(7)
C3A C4A C5A C6A -0.5(7)
C4A C5A C6A C7A -0.1(7)
C5A C6A C7A C2A 1.4(6)
C5A C6A C7A C8A -175.4(4)
C3A C2A C7A C6A -2.0(6)
P1A C2A C7A C6A 179.4(3)
C3A C2A C7A C8A 174.5(4)
P1A C2A C7A C8A -4.2(6)
N1A P1A C9A C10A -7.0(3)
C2A P1A C9A C10A -119.5(3)
Cr1A P1A C9A C10A 96.3(3)
P2A P1A C9A C10A 34.8(3)
N1A P1A C9A C14A 177.6(3)
C2A P1A C9A C14A 65.1(3)
Cr1A P1A C9A C14A -79.1(3)
P2A P1A C9A C14A -140.6(3)
C14A C9A C10A C11A -3.4(6)
P1A C9A C10A C11A -178.8(3)
C9A C10A C11A C12A 1.0(6)
C10A C11A C12A C13A 1.5(6)
C11A C12A C13A C14A -1.6(6)
C12A C13A C14A C9A -0.8(6)
C12A C13A C14A C15A 177.5(4)
C10A C9A C14A C13A 3.2(5)
P1A C9A C14A C13A 178.7(3)
C10A C9A C14A C15A -175.0(3)
P1A C9A C14A C15A 0.4(5)
N1A P2A C16A C21A -69.4(3)
C22A P2A C16A C21A 42.8(3)
Cr1A P2A C16A C21A -179.0(2)
P1A P2A C16A C21A -109.9(3)
N1A P2A C16A C17A 105.2(3)
C22A P2A C16A C17A -142.6(3)
Cr1A P2A C16A C17A -4.4(4)
P1A P2A C16A C17A 64.8(3)
C21A C16A C17A C18A 1.4(6)
P2A C16A C17A C18A -173.3(3)
C16A C17A C18A C19A -1.3(6)
C17A C18A C19A C20A 0.6(6)
C18A C19A C20A C21A 0.0(6)
C19A C20A C21A C16A 0.1(6)
C17A C16A C21A C20A -0.8(6)
P2A C16A C21A C20A 173.8(3)
N1A P2A C22A C23A 161.5(3)
C16A P2A C22A C23A 49.5(3)
Cr1A P2A C22A C23A -94.2(3)
P1A P2A C22A C23A -160.9(2)
N1A P2A C22A C27A -32.4(3)
C16A P2A C22A C27A -144.4(3)
Cr1A P2A C22A C27A 71.9(3)
P1A P2A C22A C27A 5.2(4)
C27A C22A C23A C24A -0.7(6)
P2A C22A C23A C24A 165.5(3)
C22A C23A C24A C25A -0.9(6)
C23A C24A C25A C26A 1.8(6)
C24A C25A C26A C27A -1.0(7)
C25A C26A C27A C22A -0.6(6)
C23A C22A C27A C26A 1.5(6)
P2A C22A C27A C26A -164.7(3)
C30B Cr1B P1B N1B 27.5(5)
C29B Cr1B P1B N1B -164.70(16)
C31B Cr1B P1B N1B -76.81(16)
C28B Cr1B P1B N1B 105.81(16)
P2B Cr1B P1B N1B 7.74(10)
C30B Cr1B P1B C9B -82.8(5)
C29B Cr1B P1B C9B 84.98(18)
C31B Cr1B P1B C9B 172.87(18)
C28B Cr1B P1B C9B -4.51(18)
P2B Cr1B P1B C9B -102.57(14)
C30B Cr1B P1B C2B 140.7(5)
C29B Cr1B P1B C2B -51.5(2)
C31B Cr1B P1B C2B 36.4(2)
C28B Cr1B P1B C2B -141.0(2)
P2B Cr1B P1B C2B 120.98(16)
C30B Cr1B P1B P2B 19.7(5)
C29B Cr1B P1B P2B -172.45(12)
C31B Cr1B P1B P2B -84.56(12)
C28B Cr1B P1B P2B 98.06(12)
C30B Cr1B P2B N1B 177.35(17)
C29B Cr1B P2B N1B 23.7(5)
C31B Cr1B P2B N1B 90.27(16)
C28B Cr1B P2B N1B -94.33(16)
P1B Cr1B P2B N1B -7.82(11)
C30B Cr1B P2B C22B 65.7(2)
C29B Cr1B P2B C22B -87.9(5)
C31B Cr1B P2B C22B -21.32(19)
C28B Cr1B P2B C22B 154.07(19)
P1B Cr1B P2B C22B -119.42(15)
C30B Cr1B P2B C16B -66.0(2)
C29B Cr1B P2B C16B 140.4(5)
C31B Cr1B P2B C16B -153.08(19)
C28B Cr1B P2B C16B 22.31(19)
P1B Cr1B P2B C16B 108.82(15)
C30B Cr1B P2B P1B -174.84(13)
C29B Cr1B P2B P1B 31.5(5)
C31B Cr1B P2B P1B 98.09(12)
C28B Cr1B P2B P1B -86.51(12)
C9B P1B P2B N1B -88.1(2)
C2B P1B P2B N1B 56.6(2)
Cr1B P1B P2B N1B 167.67(17)
N1B P1B P2B C22B -66.0(2)
C9B P1B P2B C22B -154.1(2)
C2B P1B P2B C22B -9.4(2)
Cr1B P1B P2B C22B 101.67(16)
N1B P1B P2B C16B 78.6(2)
C9B P1B P2B C16B -9.5(2)
C2B P1B P2B C16B 135.2(2)
Cr1B P1B P2B C16B -113.68(16)
N1B P1B P2B Cr1B -167.67(16)
C9B P1B P2B Cr1B 104.23(13)
C2B P1B P2B Cr1B -111.07(17)
C22B P2B N1B C1B -47.2(4)
C16B P2B N1B C1B 61.2(4)
Cr1B P2B N1B C1B -168.8(3)
P1B P2B N1B C1B -179.1(4)
C22B P2B N1B P1B 131.87(17)
C16B P2B N1B P1B -119.64(18)
Cr1B P2B N1B P1B 10.31(14)
C9B P1B N1B C1B -74.3(3)
C2B P1B N1B C1B 38.6(3)
Cr1B P1B N1B C1B 169.0(3)
P2B P1B N1B C1B 179.1(4)
C9B P1B N1B P2B 106.60(17)
C2B P1B N1B P2B -140.49(16)
Cr1B P1B N1B P2B -10.14(14)
N1B P1B C2B C3B 102.1(3)
C9B P1B C2B C3B -144.6(3)
Cr1B P1B C2B C3B -5.4(4)
P2B P1B C2B C3B 69.0(3)
N1B P1B C2B C7B -77.1(4)
C9B P1B C2B C7B 36.3(4)
Cr1B P1B C2B C7B 175.4(3)
P2B P1B C2B C7B -110.2(3)
C7B C2B C3B C4B 0.8(6)
P1B C2B C3B C4B -178.4(3)
C2B C3B C4B C5B -0.3(7)
C3B C4B C5B C6B -0.8(7)
C4B C5B C6B C7B 1.6(7)
C5B C6B C7B C2B -1.1(6)
C5B C6B C7B C8B -179.1(4)
C3B C2B C7B C6B -0.1(6)
P1B C2B C7B C6B 179.0(3)
C3B C2B C7B C8B 177.8(4)
P1B C2B C7B C8B -3.1(6)
N1B P1B C9B C10B -8.3(3)
C2B P1B C9B C10B -121.0(3)
Cr1B P1B C9B C10B 93.9(3)
P2B P1B C9B C10B 32.8(3)
N1B P1B C9B C14B 177.8(3)
C2B P1B C9B C14B 65.1(3)
Cr1B P1B C9B C14B -80.0(3)
P2B P1B C9B C14B -141.1(3)
C14B C9B C10B C11B -2.4(6)
P1B C9B C10B C11B -176.3(3)
C9B C10B C11B C12B 1.6(6)
C10B C11B C12B C13B 0.6(6)
C11B C12B C13B C14B -2.0(6)
C12B C13B C14B C9B 1.2(6)
C12B C13B C14B C15B -178.4(4)
C10B C9B C14B C13B 1.0(5)
P1B C9B C14B C13B 174.8(3)
C10B C9B C14B C15B -179.4(4)
P1B C9B C14B C15B -5.6(5)
N1B P2B C16B C21B 123.7(3)
C22B P2B C16B C21B -124.8(3)
Cr1B P2B C16B C21B 13.1(4)
P1B P2B C16B C21B 82.8(3)
N1B P2B C16B C17B -57.0(4)
C22B P2B C16B C17B 54.6(3)
Cr1B P2B C16B C17B -167.5(3)
P1B P2B C16B C17B -97.8(3)
C21B C16B C17B C18B -1.8(6)
P2B C16B C17B C18B 178.8(3)
C16B C17B C18B C19B 0.9(6)
C17B C18B C19B C20B 0.4(6)
C18B C19B C20B C21B -0.8(7)
C17B C16B C21B C20B 1.3(6)
P2B C16B C21B C20B -179.3(3)
C19B C20B C21B C16B 0.0(7)
N1B P2B C22B C27B -34.3(4)
C16B P2B C22B C27B -147.3(3)
Cr1B P2B C22B C27B 71.1(3)
P1B P2B C22B C27B 2.8(4)
N1B P2B C22B C23B 155.0(3)
C16B P2B C22B C23B 42.0(4)
Cr1B P2B C22B C23B -99.6(3)
P1B P2B C22B C23B -167.8(3)
C27B C22B C23B C24B 0.1(6)
P2B C22B C23B C24B 170.8(3)
C22B C23B C24B C25B -0.3(7)
C23B C24B C25B C26B 0.8(7)
C24B C25B C26B C27B -1.2(7)
C23B C22B C27B C26B -0.5(6)
P2B C22B C27B C26B -171.1(3)
C25B C26B C27B C22B 1.0(7)
